data_4021690
loop_
_publ_author_name
'Jeff T. Suri'
'Susumu Mitsumori'
'Klaus Albertshofer'
'Fujie Tanaka'
'Carlos F. Barbas III'

_publ_section_title
;
 Dihydroxyacetone Variants in the Organocatalytic Construction of
 Carbohydrates: Mimicking Tagatose and Fuculose Aldolases
;
_journal_name_full 'Journal of Organic Chemistry'
_journal_page_first 3822
_journal_page_last 3828
_journal_paper_doi 10.1021/jo0602017
_journal_volume 71
_journal_year 2006
_chemical_formula_sum 'C12 H20 O6'
_chemical_formula_weight 260.28
_chemical_name_systematic
;
  ?
;
_space_group_IT_number 19
_symmetry_cell_setting orthorhombic
_symmetry_space_group_name_Hall 'P 2ac 2ab'
_symmetry_space_group_name_H-M 'P 21 21 21'
_atom_sites_solution_hydrogens geom
_atom_sites_solution_primary direct
_atom_sites_solution_secondary difmap
_audit_creation_method SHELXL-97
_cell_angle_alpha 90.00
_cell_angle_beta 90.00
_cell_angle_gamma 90.00
_cell_formula_units_Z 4
_cell_length_a 5.7123(11)
_cell_length_b 11.521(2)
_cell_length_c 19.939(4)
_cell_measurement_reflns_used 4675
_cell_measurement_temperature 296(2)
_cell_measurement_theta_max 25.5
_cell_measurement_theta_min 2.8
_cell_volume 1312.2(4)
_computing_cell_refinement 'Bruker SAINT+'
_computing_data_collection 'Bruker SMART'
_computing_data_reduction 'Bruker SAINT+'
_computing_molecular_graphics 'Bruker SHELXTL'
_computing_publication_material 'Bruker SHELXTL'
_computing_structure_refinement 'SHELXL-97 (Sheldrick, 1997)'
_computing_structure_solution 'SHELXS-97 (Sheldrick, 1997)'
_diffrn_ambient_temperature 296(2)
_diffrn_measured_fraction_theta_full 0.999
_diffrn_measured_fraction_theta_max 0.999
_diffrn_measurement_device_type 'CCD area detector'
_diffrn_measurement_method 'phi and omega scans'
_diffrn_radiation_monochromator graphite
_diffrn_radiation_source 'normal-focus sealed tube'
_diffrn_radiation_type MoK\a
_diffrn_radiation_wavelength 0.71073
_diffrn_reflns_av_R_equivalents 0.0325
_diffrn_reflns_av_sigmaI/netI 0.0278
_diffrn_reflns_limit_h_max 6
_diffrn_reflns_limit_h_min -6
_diffrn_reflns_limit_k_max 13
_diffrn_reflns_limit_k_min -13
_diffrn_reflns_limit_l_max 23
_diffrn_reflns_limit_l_min -20
_diffrn_reflns_number 9189
_diffrn_reflns_theta_full 24.98
_diffrn_reflns_theta_max 24.98
_diffrn_reflns_theta_min 2.04
_diffrn_standards_decay_% 1%
_exptl_absorpt_coefficient_mu 0.105
_exptl_absorpt_correction_T_max 0.9854
_exptl_absorpt_correction_T_min 0.9741
_exptl_absorpt_correction_type empirical
_exptl_absorpt_process_details 'SADABS (Sheldrick, 1999)'
_exptl_crystal_colour Colorless
_exptl_crystal_density_diffrn 1.317
_exptl_crystal_density_meas 0
_exptl_crystal_density_method 'not measured'
_exptl_crystal_description Parallelepiped
_exptl_crystal_F_000 560
_exptl_crystal_size_max 0.25
_exptl_crystal_size_mid 0.19
_exptl_crystal_size_min 0.14
_refine_diff_density_max 0.213
_refine_diff_density_min -0.174
_refine_diff_density_rms 0.033
_refine_ls_abs_structure_details 'Flack H D (1983), Acta Cryst. A39, 876-881'
_refine_ls_abs_structure_Flack -0.3(11)
_refine_ls_extinction_method none
_refine_ls_goodness_of_fit_ref 1.043
_refine_ls_hydrogen_treatment riding
_refine_ls_matrix_type full
_refine_ls_number_parameters 163
_refine_ls_number_reflns 2314
_refine_ls_number_restraints 0
_refine_ls_restrained_S_all 1.043
_refine_ls_R_factor_all 0.0424
_refine_ls_R_factor_gt 0.0356
_refine_ls_shift/su_max 0.000
_refine_ls_shift/su_mean 0.000
_refine_ls_structure_factor_coef Fsqd
_refine_ls_weighting_details 'calc w=1/[\s^2^(Fo^2^)+(0.0550P)^2^+0.0100P] where P=(Fo^2^+2Fc^2^)/3'
_refine_ls_weighting_scheme calc
_refine_ls_wR_factor_gt 0.0856
_refine_ls_wR_factor_ref 0.0896
_reflns_number_gt 2013
_reflns_number_total 2314
_reflns_threshold_expression >2sigma(I)
_cod_data_source_file jo0602017si20060131_034653.cif
_cod_depositor_comments
;
The following automatic conversions were performed:
'_symmetry_cell_setting' value 'Orthorhombic' changed to 'orthorhombic'
according to '/home/saulius/struct/CIF-dictionaries/cif_core.dic'
dictionary named 'cif_core.dic' version 2.4.1 from
2010-06-29.

'_exptl_absorpt_correction_type' value 'Empirical' changed to
'empirical' according to
'/home/saulius/struct/CIF-dictionaries/cif_core.dic' dictionary named
'cif_core.dic' version 2.4.1 from 2010-06-29.

Automatic conversion script
Id: cif_fix_enum 1527 2010-12-29 10:47:43Z saulius 
;
_cod_database_code 4021690

loop_
_symmetry_equiv_pos_as_xyz
'x, y, z'
'-x+1/2, -y, z+1/2'
'-x, y+1/2, -z+1/2'
'x+1/2, -y+1/2, -z'

loop_
_atom_site_label
_atom_site_type_symbol
_atom_site_fract_x
_atom_site_fract_y
_atom_site_fract_z
_atom_site_U_iso_or_equiv
_atom_site_adp_type
_atom_site_occupancy
_atom_site_symmetry_multiplicity
_atom_site_calc_flag
_atom_site_refinement_flags
O1 O 0.2919(2) 0.49309(12) 0.62027(7) 0.0517(4) Uani 1 1 d .
O2 O 0.5952(2) 0.54211(10) 0.54820(6) 0.0403(3) Uani 1 1 d .
O3 O 0.7389(3) 0.28482(13) 0.60277(7) 0.0565(4) Uani 1 1 d .
O4 O 0.6987(2) 0.28424(10) 0.44845(6) 0.0416(3) Uani 1 1 d .
H4A H 0.5616 0.2801 0.4365 0.050 Uiso 1 1 calc R
O5 O 0.5387(2) 0.48703(12) 0.38311(6) 0.0435(3) Uani 1 1 d .
O6 O 0.8324(2) 0.52007(13) 0.30871(7) 0.0520(4) Uani 1 1 d .
C1 C 0.4024(3) 0.58504(16) 0.58647(10) 0.0440(5) Uani 1 1 d .
C2 C 0.5065(5) 0.6727(2) 0.63370(13) 0.0661(7) Uani 1 1 d .
H2A H 0.6214 0.6357 0.6615 0.079 Uiso 1 1 calc R
H2B H 0.3851 0.7049 0.6614 0.079 Uiso 1 1 calc R
H2C H 0.5793 0.7337 0.6084 0.079 Uiso 1 1 calc R
C3 C 0.2213(4) 0.6359(2) 0.54073(12) 0.0652(6) Uani 1 1 d .
H3A H 0.1605 0.5763 0.5120 0.078 Uiso 1 1 calc R
H3B H 0.2912 0.6959 0.5139 0.078 Uiso 1 1 calc R
H3C H 0.0964 0.6682 0.5670 0.078 Uiso 1 1 calc R
C4 C 0.4472(4) 0.40962(19) 0.64655(10) 0.0542(6) Uani 1 1 d .
H4B H 0.3586 0.3477 0.6676 0.065 Uiso 1 1 calc R
H4C H 0.5453 0.4453 0.6805 0.065 Uiso 1 1 calc R
C5 C 0.5980(3) 0.36019(16) 0.59210(9) 0.0401(4) Uani 1 1 d .
C6 C 0.5666(3) 0.42450(14) 0.52704(9) 0.0342(4) Uani 1 1 d .
H6A H 0.4079 0.4125 0.5097 0.041 Uiso 1 1 calc R
C7 C 0.7444(3) 0.39599(14) 0.47364(8) 0.0342(4) Uani 1 1 d .
H7A H 0.8987 0.3941 0.4951 0.041 Uiso 1 1 calc R
C8 C 0.7525(3) 0.48639(16) 0.41905(9) 0.0369(4) Uani 1 1 d .
H8A H 0.7795 0.5630 0.4389 0.044 Uiso 1 1 calc R
C9 C 0.9307(3) 0.4641(2) 0.36536(10) 0.0472(5) Uani 1 1 d .
H9A H 1.0811 0.4975 0.3771 0.057 Uiso 1 1 calc R
H9B H 0.9500 0.3815 0.3574 0.057 Uiso 1 1 calc R
C10 C 0.5859(3) 0.50544(16) 0.31364(9) 0.0403(4) Uani 1 1 d .
C11 C 0.5027(5) 0.4032(2) 0.27531(12) 0.0661(7) Uani 1 1 d .
H11A H 0.5773 0.3344 0.2921 0.079 Uiso 1 1 calc R
H11B H 0.5406 0.4129 0.2287 0.079 Uiso 1 1 calc R
H11C H 0.3361 0.3960 0.2803 0.079 Uiso 1 1 calc R
C12 C 0.4768(4) 0.61589(19) 0.29074(13) 0.0611(6) Uani 1 1 d .
H12A H 0.5375 0.6793 0.3167 0.073 Uiso 1 1 calc R
H12B H 0.3102 0.6115 0.2965 0.073 Uiso 1 1 calc R
H12C H 0.5124 0.6281 0.2442 0.073 Uiso 1 1 calc R

loop_
_atom_site_aniso_label
_atom_site_aniso_U_11
_atom_site_aniso_U_22
_atom_site_aniso_U_33
_atom_site_aniso_U_23
_atom_site_aniso_U_13
_atom_site_aniso_U_12
O1 0.0464(7) 0.0555(9) 0.0531(8) -0.0041(7) 0.0127(7) 0.0032(7)
O2 0.0387(7) 0.0357(6) 0.0466(8) -0.0045(6) 0.0038(6) -0.0027(5)
O3 0.0574(9) 0.0588(9) 0.0533(9) 0.0157(7) 0.0039(8) 0.0137(8)
O4 0.0403(7) 0.0367(6) 0.0476(8) -0.0020(6) 0.0022(6) 0.0018(6)
O5 0.0326(6) 0.0653(8) 0.0325(7) 0.0081(6) 0.0030(5) 0.0025(6)
O6 0.0422(8) 0.0724(10) 0.0415(8) 0.0165(7) 0.0080(6) -0.0007(7)
C1 0.0406(10) 0.0432(10) 0.0482(12) -0.0076(9) 0.0048(10) 0.0041(9)
C2 0.0702(16) 0.0580(14) 0.0700(16) -0.0253(12) -0.0029(13) 0.0049(12)
C3 0.0504(13) 0.0641(14) 0.0810(17) -0.0023(12) -0.0099(13) 0.0144(11)
C4 0.0692(14) 0.0555(13) 0.0380(12) 0.0026(9) 0.0094(11) 0.0039(12)
C5 0.0422(11) 0.0402(10) 0.0378(11) 0.0028(8) 0.0015(9) -0.0022(9)
C6 0.0330(9) 0.0327(9) 0.0370(10) 0.0008(8) -0.0003(8) -0.0012(7)
C7 0.0316(9) 0.0370(9) 0.0341(9) 0.0012(7) -0.0002(8) 0.0007(8)
C8 0.0324(9) 0.0412(10) 0.0372(9) 0.0038(8) 0.0006(8) -0.0027(8)
C9 0.0372(10) 0.0597(12) 0.0448(12) 0.0136(9) 0.0063(9) 0.0020(10)
C10 0.0398(10) 0.0455(10) 0.0355(10) 0.0062(9) 0.0033(9) -0.0016(9)
C11 0.0814(18) 0.0629(14) 0.0540(15) -0.0102(11) 0.0117(13) -0.0101(13)
C12 0.0624(14) 0.0581(13) 0.0628(15) 0.0211(11) 0.0003(12) 0.0005(11)

loop_
_atom_type_symbol
_atom_type_description
_atom_type_scat_dispersion_real
_atom_type_scat_dispersion_imag
_atom_type_scat_source
C C 0.0033 0.0016 'International Tables Vol C Tables 4.2.6.8 and 6.1.1.4'
H H 0.0000 0.0000 'International Tables Vol C Tables 4.2.6.8 and 6.1.1.4'
O O 0.0106 0.0060 'International Tables Vol C Tables 4.2.6.8 and 6.1.1.4'

loop_
_geom_angle_atom_site_label_1
_geom_angle_atom_site_label_2
_geom_angle_atom_site_label_3
_geom_angle
C1 O1 C4 114.19(15)
C1 O2 C6 113.46(13)
C8 O5 C10 109.20(13)
C9 O6 C10 106.46(14)
O1 C1 O2 109.97(14)
O1 C1 C3 106.06(16)
O2 C1 C3 110.03(16)
O1 C1 C2 112.57(18)
O2 C1 C2 105.22(16)
C3 C1 C2 113.03(18)
O1 C4 C5 110.61(16)
O3 C5 C4 122.07(17)
O3 C5 C6 125.99(17)
C4 C5 C6 111.65(16)
O2 C6 C5 101.47(14)
O2 C6 C7 109.76(14)
C5 C6 C7 114.91(14)
O4 C7 C8 112.36(14)
O4 C7 C6 109.07(14)
C8 C7 C6 112.34(14)
O5 C8 C9 103.02(14)
O5 C8 C7 110.03(14)
C9 C8 C7 114.69(16)
O6 C9 C8 102.81(15)
O6 C10 O5 105.79(15)
O6 C10 C11 112.11(19)
O5 C10 C11 108.76(16)
O6 C10 C12 106.99(16)
O5 C10 C12 110.22(17)
C11 C10 C12 112.75(18)

loop_
_geom_bond_atom_site_label_1
_geom_bond_atom_site_label_2
_geom_bond_distance
O1 C1 1.405(2)
O1 C4 1.409(2)
O2 C1 1.428(2)
O2 C6 1.428(2)
O3 C5 1.203(2)
O4 C7 1.406(2)
O5 C8 1.416(2)
O5 C10 1.427(2)
O6 C9 1.417(2)
O6 C10 1.422(2)
C1 C3 1.498(3)
C1 C2 1.504(3)
C4 C5 1.498(3)
C5 C6 1.505(2)
C6 C7 1.508(2)
C7 C8 1.507(2)
C8 C9 1.500(3)
C10 C11 1.482(3)
C10 C12 1.489(3)

loop_
_geom_hbond_atom_site_label_D
_geom_hbond_atom_site_label_H
_geom_hbond_atom_site_label_A
_geom_hbond_distance_DH
_geom_hbond_distance_HA
_geom_hbond_distance_DA
_geom_hbond_angle_DHA
_geom_hbond_site_symmetry_A
O4 H4A O3 0.82 2.14 2.929(2) 161.8 4_456

loop_
_geom_torsion_atom_site_label_1
_geom_torsion_atom_site_label_2
_geom_torsion_atom_site_label_3
_geom_torsion_atom_site_label_4
_geom_torsion
C4 O1 C1 O2 39.3(2)
C4 O1 C1 C3 158.28(16)
C4 O1 C1 C2 -77.6(2)
C6 O2 C1 O1 28.1(2)
C6 O2 C1 C3 -88.4(2)
C6 O2 C1 C2 149.54(16)
C1 O1 C4 C5 -57.1(2)
O1 C4 C5 O3 -177.74(18)
O1 C4 C5 C6 8.1(2)
C1 O2 C6 C5 -72.03(17)
C1 O2 C6 C7 165.98(14)
O3 C5 C6 O2 -123.6(2)
C4 C5 C6 O2 50.28(19)
O3 C5 C6 C7 -5.3(3)
C4 C5 C6 C7 168.62(17)
O2 C6 C7 O4 -173.98(13)
C5 C6 C7 O4 72.45(18)
O2 C6 C7 C8 -48.72(19)
C5 C6 C7 C8 -162.30(15)
C10 O5 C8 C9 -19.03(18)
C10 O5 C8 C7 -141.76(15)
O4 C7 C8 O5 57.54(19)
C6 C7 C8 O5 -65.89(19)
O4 C7 C8 C9 -58.0(2)
C6 C7 C8 C9 178.54(16)
C10 O6 C9 C8 -35.2(2)
O5 C8 C9 O6 32.92(19)
C7 C8 C9 O6 152.47(16)
C9 O6 C10 O5 23.9(2)
C9 O6 C10 C11 -94.5(2)
C9 O6 C10 C12 141.42(18)
C8 O5 C10 O6 -2.0(2)
C8 O5 C10 C11 118.58(18)
C8 O5 C10 C12 -117.35(17)

loop_
_cod_related_entry_id
_cod_related_entry_database
_cod_related_entry_code
1 ChemSpider 9520918
